data_2000719
loop_
_publ_author_name
'Rychlewska, U.'
'Szczepa\'nska, B.'
'Serkerov, S. V.'

_publ_section_title
;
 Two eudesmanolide-type sesquiterpene lactones from <i>Umbelliferae</i>
;
_journal_issue 8
_journal_name_full 'Acta Crystallographica Section C'
_journal_page_first 1543
_journal_page_last 1547
_journal_paper_doi 10.1107/S0108270192004268
_journal_volume 48
_journal_year 1992
_chemical_formula_sum 'C20 H24 O5'
_chemical_formula_weight 344.41
_space_group_crystal_system monoclinic
_space_group_IT_number 4
_space_group_name_Hall 'P 2yb'
_space_group_name_H-M_alt 'P 1 21 1'
_atom_type_scat_source IntTabIV
_cell_angle_alpha 90.0
_cell_angle_beta 100.040(10)
_cell_angle_gamma 90.0
_cell_formula_units_Z 2
_cell_length_a 7.8420(10)
_cell_length_b 13.840(2)
_cell_length_c 8.5360(10)
_cell_measurement_reflns_used 15
_cell_measurement_temperature 292
_cell_measurement_theta_max 16.2
_cell_measurement_theta_min 11.1
_cell_volume 912.3(2)
_diffrn_measurement_device 'Syntex P21'
_diffrn_measurement_method \q/2\q
_diffrn_radiation_type CuK\a
_diffrn_radiation_wavelength 1.54178
_diffrn_reflns_av_R_equivalents 0.023
_diffrn_reflns_limit_h_max 9
_diffrn_reflns_limit_h_min 0
_diffrn_reflns_limit_k_max 16
_diffrn_reflns_limit_k_min -16
_diffrn_reflns_limit_l_max 10
_diffrn_reflns_limit_l_min -10
_diffrn_reflns_number 2600
_diffrn_reflns_theta_max 58
_diffrn_standards_decay_% .0
_diffrn_standards_interval_time 98
_diffrn_standards_number 2
_exptl_absorpt_coefficient_mu 0.69
_exptl_absorpt_correction_type none
_exptl_crystal_colour Colourless
_exptl_crystal_density_diffrn 1.253
_exptl_crystal_density_meas 1.25
_exptl_crystal_description Needle
_exptl_crystal_size_max 0.6
_exptl_crystal_size_mid 0.25
_exptl_crystal_size_min 0.2
_refine_diff_density_max 0.24
_refine_diff_density_min -0.27
_refine_ls_extinction_coef 1.8(3)x10^-6^
_refine_ls_extinction_method F^*^~c~=F~c~(1-xF^2^~c~/sin\q)
_refine_ls_goodness_of_fit_obs 3.4
_refine_ls_hydrogen_treatment refU
_refine_ls_number_parameters 236
_refine_ls_number_reflns 2377
_refine_ls_R_factor_obs 0.039
_refine_ls_shift/esd_max 0.10
_refine_ls_structure_factor_coef F
_refine_ls_weighting_details 'w = 1/[\s^2^(F)+0.0001F^2^]'
_refine_ls_weighting_scheme calc
_refine_ls_wR_factor_obs 0.053
_reflns_number_observed 2377
_reflns_number_total 2471
_reflns_observed_criterion I>=1.96\s(I)
_cod_data_source_file na1003.cif
_cod_data_source_block na1003a
_cod_depositor_comments
;
The following automatic conversions were performed:

'_refine_ls_weighting_scheme' value '1/[\s^2^(F)+0.0001F^2^]' was
changed to 'calc'. New tag '_refine_ls_weighting_details' was
created. The value of the new tag was set to 'w =
1/[\s^2^(F)+0.0001F^2^]'.

Automatic conversion script
Id: cif_fix_values 3143 2015-03-26 13:38:13Z robertas 
;
_cod_original_cell_volume 912.2(2)
_cod_database_code 2000719

loop_
_space_group_symop_id
_space_group_symop_operation_xyz
1 x,y,z
2 -x,y+1/2,-z

loop_
_atom_site_label
_atom_site_type_symbol
_atom_site_fract_x
_atom_site_fract_y
_atom_site_fract_z
_atom_site_U_iso_or_equiv
_atom_site_attached_hydrogens
C(1) C .1368(3) -.1900(2) -.2617(3) .00540(10) 1
C(2) C .0741(4) -.1203(3) -.3947(3) .00620(10) 1
C(3) C .0925(4) -.0152(2) -.3710(3) .00630(10) 1
C(4) C .1691(4) .0234(2) -.2136(3) .00560(10) 0
C(5) C .2644(3) -.0489(2) -.0966(3) .00510(10) 1
C(6) C .3161(4) -.0055(2) .0708(3) .00590(10) 1
C(7) C .3787(4) -.0767(3) .2059(3) .00640(10) 1
C(8) C .2817(5) -.1727(3) .1960(3) .00700(10) 2
C(9) C .2553(4) -.2144(2) .0270(3) .00660(10) 2
C(10) C .1589(4) -.1435(2) -.0971(3) .00530(10) 0
C(11) C .5709(4) -.0785(3) .2065(3) .00690(10) 0
C(12) C .6133(5) .0143(3) .1357(3) .00680(10) 0
C(13) C .6873(5) -.1461(3) .2510(4) .0095(2) 2
C(14) C -.0253(4) -.1218(3) -.0652(4) .00700(10) 3
C(15) C .1446(5) .1156(3) -.1853(4) .00800(10) 2
C(16) C .3017(4) -.2890(2) -.4058(3) .00510(10) 0
C(17) C .4807(3) -.3172(2) -.4232(3) .00520(10) 0
C(18) C .5110(4) -.3844(2) -.5264(3) .00660(10) 1
C(19) C .3859(5) -.4440(3) -.6374(5) .00910(10) 3
C(20) C .6274(4) -.2643(3) -.3202(4) .00740(10) 3
O(1) O .3037(2) -.2281(2) -.2843(2) .00540(10) 0
O(2) O .2086(2) -.0680(2) -.4560(2) .00690(10) 0
O(6) O .4651(3) .0584 .0688(2) .00670(10) 0
O(12) O .7539(3) .0497(2) .1322(3) .00920(10) 0
O(16) O .1679(3) -.3155(2) -.4882(2) .00700(10) 0

loop_
_geom_angle_atom_site_label_1
_geom_angle_atom_site_label_2
_geom_angle_atom_site_label_3
_geom_angle
C(10) C(1) O(1) 108.3(2)
C(2) C(1) O(1) 108.4(2)
C(2) C(1) C(10) 113.2(2)
C(1) C(2) O(2) 115.4(2)
C(1) C(2) C(3) 121.2(2)
C(3) C(2) O(2) 59.8(2)
C(2) C(3) O(2) 59.4(2)
C(2) C(3) C(4) 119.9(2)
C(4) C(3) O(2) 116.5(2)
C(3) C(4) C(15) 118.0(3)
C(3) C(4) C(5) 115.9(2)
C(5) C(4) C(15) 126.1(3)
C(4) C(5) C(10) 110.8(2)
C(4) C(5) C(6) 112.0(2)
C(6) C(5) C(10) 112.8(2)
C(5) C(6) O(6) 107.8(2)
C(5) C(6) C(7) 116.5(2)
C(7) C(6) O(6) 104.2(2)
C(6) C(7) C(11) 101.7(2)
C(6) C(7) C(8) 115.3(2)
C(8) C(7) C(11) 118.3(3)
C(7) C(8) C(9) 111.3(3)
C(8) C(9) C(10) 112.1(2)
C(5) C(10) C(9) 109.8(2)
C(1) C(10) C(9) 109.1(2)
C(1) C(10) C(5) 109.5(2)
C(9) C(10) C(14) 111.4(2)
C(5) C(10) C(14) 110.5(2)
C(1) C(10) C(14) 106.5(2)
C(7) C(11) C(13) 131.0(3)
C(7) C(11) C(12) 106.2(3)
C(12) C(11) C(13) 122.7(3)
C(11) C(12) O(12) 129.1(3)
C(11) C(12) O(6) 109.1(3)
O(6) C(12) O(12) 121.8(3)
O(1) C(16) O(16) 122.2(3)
C(17) C(16) O(16) 126.7(3)
C(17) C(16) O(1) 111.1(2)
C(16) C(17) C(20) 116.8(2)
C(16) C(17) C(18) 122.0(2)
C(18) C(17) C(20) 121.2(3)
C(17) C(18) C(19) 129.4(3)
C(1) O(1) C(16) 116.3(2)
C(2) O(2) C(3) 60.9(2)
C(6) O(6) C(12) 110.6(2)

loop_
_geom_bond_atom_site_label_1
_geom_bond_atom_site_label_2
_geom_bond_distance
C(1) C(2) 1.506(4)
C(1) C(10) 1.528(4)
C(1) O(1) 1.455(3)
C(2) C(3) 1.472(5)
C(2) O(2) 1.450(4)
C(3) C(4) 1.473(4)
C(3) O(2) 1.456(4)
C(4) C(5) 1.516(4)
C(4) C(15) 1.319(5)
C(5) C(6) 1.538(4)
C(5) C(10) 1.548(4)
C(6) C(7) 1.531(4)
C(6) O(6) 1.468(4)
C(7) C(8) 1.526(6)
C(7) C(11) 1.507(4)
C(8) C(9) 1.534(4)
C(9) C(10) 1.542(4)
C(10) C(14) 1.545(5)
C(11) C(12) 1.482(6)
C(11) C(13) 1.316(5)
C(12) O(6) 1.348(4)
C(12) O(12) 1.212(5)
C(16) C(17) 1.489(4)
C(16) O(1) 1.334(4)
C(16) O(16) 1.214(4)
C(17) C(18) 1.331(4)
C(17) C(20) 1.510(4)
C(18) C(19) 1.489(5)

loop_
_cod_changelog_entry_id
_cod_changelog_entry_author
_cod_changelog_entry_date
_cod_changelog_entry_text
1 'Vaitkus, Antanas' 2018-02-09T11:46:31+02:00
;
 Marked attached hydrogen atoms.
;
2 'Vaitkus, Antanas' 2024-12-11T16:12:30+02:00
;
 Added the '_atom_site_type_symbol' data item.
;
